data_7030853
loop_
_publ_author_name
'Chen, Wen-Bin'
'Li, Zhi-Xin'
'Yu, Xin-Wei'
'Yang, Meng'
'Qiu, Yan-Xuan'
'Dong, Wen'
'Sun, Ya-Qiu'

_publ_section_title
;
 Syntheses, structures and properties of 5-azotetrazolyl salicylic acid
 and its dilanthanide complexes.
;
_journal_issue 24
_journal_name_full 'Dalton transactions (Cambridge, England : 2003)'
_journal_page_first 9090
_journal_page_last 9097
_journal_paper_doi 10.1039/c4dt00278d
_journal_volume 43
_journal_year 2014
_chemical_formula_sum 'C32 H46 Dy2 N24 O26'
_chemical_formula_weight 1507.93
_chemical_name_systematic
; 
 ? 
;
_space_group_IT_number 2
_symmetry_cell_setting triclinic
_symmetry_space_group_name_Hall '-P 1'
_symmetry_space_group_name_H-M 'P -1'
_atom_sites_solution_hydrogens geom
_atom_sites_solution_primary direct
_atom_sites_solution_secondary difmap
_audit_creation_method SHELXL-97
_cell_angle_alpha 110.424(2)
_cell_angle_beta 94.582(2)
_cell_angle_gamma 105.450(2)
_cell_formula_units_Z 1
_cell_length_a 9.6459(14)
_cell_length_b 11.9523(18)
_cell_length_c 12.8750(19)
_cell_measurement_reflns_used 8207
_cell_measurement_temperature 173(2)
_cell_measurement_theta_max 27.090
_cell_measurement_theta_min 1.92
_cell_volume 1316.0(3)
_computing_cell_refinement 'Bruker SMART'
_computing_data_collection 'Bruker SMART'
_computing_data_reduction 'Bruker SMART'
_computing_molecular_graphics 'Bruker SHELXTL'
_computing_publication_material 'Bruker SHELXTL'
_computing_structure_refinement 'SHELXL-97 (Sheldrick, 1997)'
_computing_structure_solution 'SHELXS-97 (Sheldrick, 1990)'
_diffrn_ambient_temperature 173(2)
_diffrn_detector_area_resol_mean none
_diffrn_measured_fraction_theta_full 0.960
_diffrn_measured_fraction_theta_max 0.960
_diffrn_measurement_device_type 'CCD area detector'
_diffrn_measurement_method 'phi and omega scans'
_diffrn_radiation_monochromator graphite
_diffrn_radiation_source 'fine-focus sealed tube'
_diffrn_radiation_type MoK\a
_diffrn_radiation_wavelength 0.71073
_diffrn_reflns_av_R_equivalents 0.0186
_diffrn_reflns_av_unetI/netI 0.0305
_diffrn_reflns_limit_h_max 12
_diffrn_reflns_limit_h_min -12
_diffrn_reflns_limit_k_max 15
_diffrn_reflns_limit_k_min -15
_diffrn_reflns_limit_l_max 16
_diffrn_reflns_limit_l_min -16
_diffrn_reflns_number 11004
_diffrn_reflns_theta_full 27.09
_diffrn_reflns_theta_max 27.09
_diffrn_reflns_theta_min 1.92
_diffrn_standards_decay_% none
_diffrn_standards_interval_count none
_diffrn_standards_interval_time none
_diffrn_standards_number none
_exptl_absorpt_coefficient_mu 2.926
_exptl_absorpt_correction_T_max 0.574
_exptl_absorpt_correction_T_min 0.304
_exptl_absorpt_correction_type empirical
_exptl_absorpt_process_details SADABS
_exptl_crystal_colour orange
_exptl_crystal_density_diffrn 1.903
_exptl_crystal_density_meas ?
_exptl_crystal_density_method 'not measured'
_exptl_crystal_description block
_exptl_crystal_F_000 746.0
_exptl_crystal_size_max 0.42
_exptl_crystal_size_mid 0.38
_exptl_crystal_size_min 0.19
_refine_diff_density_max 1.066
_refine_diff_density_min -0.813
_refine_diff_density_rms 0.106
_refine_ls_extinction_coef 0.011(2)
_refine_ls_extinction_expression Fc^*^=kFc[1+0.001xFc^2^\l^3^/sin(2\q)]^-1/4^
_refine_ls_extinction_method SHELXL
_refine_ls_goodness_of_fit_ref 1.092
_refine_ls_hydrogen_treatment mixed
_refine_ls_matrix_type full
_refine_ls_number_parameters 428
_refine_ls_number_reflns 5800
_refine_ls_number_restraints 23
_refine_ls_restrained_S_all 1.091
_refine_ls_R_factor_all 0.0291
_refine_ls_R_factor_gt 0.0236
_refine_ls_shift/su_max 0.037
_refine_ls_shift/su_mean 0.027
_refine_ls_structure_factor_coef Fsqd
_refine_ls_weighting_details 'calc w=1/[\s^2^(Fo^2^)+(0.0197P)^2^+2.1710P] where P=(Fo^2^+2Fc^2^)/3'
_refine_ls_weighting_scheme calc
_refine_ls_wR_factor_gt 0.0538
_refine_ls_wR_factor_ref 0.0568
_reflns_number_gt 4966
_reflns_number_total 5800
_reflns_threshold_expression >2sigma(I)
_cod_data_source_file c4dt00278d2.cif
_cod_data_source_block 3
_cod_depositor_comments
;
The following automatic conversions were performed:

'_symmetry_cell_setting' value 'Triclinic' changed to 'triclinic'
according to
/usr/data/users/saulius/crontab/automatic-downloads/rss-feeds/RSC/lib/dictionaries/cif_core.dic
dictionary named 'cif_core.dic' version 2.4.2 from 2011-04-26.

Automatic conversion script
Id: cif_fix_values 2281 2013-09-26 08:29:07Z andrius 

 Adding full bibliography for 7030851--7030857.cif.

The following automatic conversions were performed:

'_exptl_crystal_density_meas' value 'not measured' was changed to '?'
- the value is perceived as not measured.

Automatic conversion script
Id: cif_fix_values 3008 2015-01-20 13:52:24Z robertas 
;
_cod_original_sg_symbol_H-M 'P-1   '
_cod_database_code 7030853

loop_
_symmetry_equiv_pos_as_xyz
'x, y, z'
'-x, -y, -z'

loop_
_atom_site_label
_atom_site_type_symbol
_atom_site_fract_x
_atom_site_fract_y
_atom_site_fract_z
_atom_site_U_iso_or_equiv
_atom_site_adp_type
_atom_site_occupancy
_atom_site_symmetry_multiplicity
_atom_site_calc_flag
_atom_site_refinement_flags
Dy1 Dy 0.471937(16) 0.199653(14) 0.118180(12) 0.01483(6) Uani 1 1 d .
O8 O 0.6312(2) 0.3075(2) 0.29679(19) 0.0189(5) Uani 1 1 d D
O4 O 0.5192(2) 0.0427(2) 0.16876(18) 0.0196(5) Uani 1 1 d .
O1 O 0.3759(2) 0.3504(2) 0.25012(17) 0.0173(4) Uani 1 1 d .
O11 O 0.1967(3) 0.8358(2) 0.1286(2) 0.0274(5) Uani 1 1 d D
O10 O 0.5827(3) 0.3860(2) 0.08970(19) 0.0214(5) Uani 1 1 d D
O9 O 0.6914(3) 0.1754(3) 0.0600(2) 0.0250(5) Uani 1 1 d D
O5 O 0.3920(2) 0.1089(2) -0.07530(18) 0.0203(5) Uani 1 1 d .
O7 O 0.2604(3) 0.0791(2) 0.1558(2) 0.0299(6) Uani 1 1 d D
O2 O 0.2682(2) 0.2738(2) 0.07184(18) 0.0214(5) Uani 1 1 d .
C7 C 0.2788(3) 0.3440(3) 0.1745(3) 0.0157(6) Uani 1 1 d .
C1 C 0.1759(3) 0.4180(3) 0.2039(3) 0.0163(6) Uani 1 1 d .
C6 C 0.1778(3) 0.4899(3) 0.3153(3) 0.0161(6) Uani 1 1 d .
H3 H 0.2475 0.4933 0.3738 0.019 Uiso 1 1 calc R
C4 C -0.0208(4) 0.5543(3) 0.2559(3) 0.0224(7) Uani 1 1 d .
H7 H -0.0871 0.6014 0.2737 0.027 Uiso 1 1 calc R
C2 C 0.0735(3) 0.4148(3) 0.1178(3) 0.0191(6) Uani 1 1 d .
C5 C 0.0791(3) 0.5571(3) 0.3428(3) 0.0176(6) Uani 1 1 d .
C3 C -0.0234(4) 0.4839(3) 0.1455(3) 0.0227(7) Uani 1 1 d .
H6 H -0.0920 0.4823 0.0873 0.027 Uiso 1 1 calc R
O3 O 0.0678(3) 0.3482(2) 0.00784(19) 0.0248(5) Uani 1 1 d D
N2 N -0.0070(3) 0.6734(2) 0.4867(2) 0.0179(5) Uani 1 1 d .
N1 N 0.0924(3) 0.6247(2) 0.4592(2) 0.0187(5) Uani 1 1 d .
C8 C 0.0132(3) 0.7398(3) 0.6041(3) 0.0165(6) Uani 1 1 d .
N6 N 0.1184(3) 0.7507(2) 0.6839(2) 0.0178(5) Uani 1 1 d .
N3 N -0.0811(3) 0.7977(3) 0.6475(2) 0.0210(6) Uani 1 1 d .
H1 H -0.1590 0.8025 0.6109 0.025 Uiso 1 1 calc R
N5 N 0.0881(3) 0.8188(3) 0.7807(2) 0.0187(5) Uani 1 1 d .
N4 N -0.0314(3) 0.8474(3) 0.7595(2) 0.0202(6) Uani 1 1 d .
C15 C 0.5911(3) -0.0303(3) 0.1660(2) 0.0155(6) Uani 1 1 d .
C14 C 0.6350(3) 0.0491(3) 0.3750(3) 0.0163(6) Uani 1 1 d .
H15 H 0.5712 0.0968 0.3722 0.020 Uiso 1 1 calc R
C9 C 0.6614(3) -0.0276(3) 0.2751(3) 0.0158(6) Uani 1 1 d .
C13 C 0.6992(3) 0.0582(3) 0.4796(3) 0.0175(6) Uani 1 1 d .
C10 C 0.7566(3) -0.0986(3) 0.2790(3) 0.0197(6) Uani 1 1 d .
C12 C 0.7926(4) -0.0134(3) 0.4824(3) 0.0218(7) Uani 1 1 d .
H11 H 0.8371 -0.0086 0.5530 0.026 Uiso 1 1 calc R
C11 C 0.8203(4) -0.0904(3) 0.3843(3) 0.0228(7) Uani 1 1 d .
H12 H 0.8832 -0.1386 0.3878 0.027 Uiso 1 1 calc R
O6 O 0.7889(3) -0.1740(2) 0.1864(2) 0.0275(5) Uani 1 1 d D
N8 N 0.5918(3) 0.1954(2) 0.5819(2) 0.0182(5) Uani 1 1 d .
N7 N 0.6791(3) 0.1336(2) 0.5853(2) 0.0201(6) Uani 1 1 d .
C16 C 0.5775(3) 0.2697(3) 0.6898(3) 0.0180(6) Uani 1 1 d .
N9 N 0.4942(3) 0.3447(3) 0.7011(2) 0.0210(6) Uani 1 1 d .
N12 N 0.6392(3) 0.2774(3) 0.7894(2) 0.0208(6) Uani 1 1 d .
N10 N 0.5055(3) 0.4009(3) 0.8127(2) 0.0233(6) Uani 1 1 d .
N11 N 0.5922(3) 0.3606(3) 0.8650(2) 0.0242(6) Uani 1 1 d .
O12 O 0.6793(3) 0.5560(2) 0.4046(2) 0.0309(6) Uani 1 1 d D
O13 O 0.4003(4) 0.2570(3) 0.4262(3) 0.0536(8) Uani 1 1 d D
H2 H 0.130(5) 0.315(5) 0.003(5) 0.080 Uiso 1 1 d D
H4 H 0.751(6) -0.170(6) 0.132(3) 0.080 Uiso 1 1 d D
H5 H 0.186(4) 0.096(5) 0.164(5) 0.080 Uiso 1 1 d D
H8 H 0.252(6) 0.011(3) 0.155(5) 0.080 Uiso 1 1 d D
H9 H 0.649(5) 0.382(2) 0.326(5) 0.080 Uiso 1 1 d D
H10 H 0.701(4) 0.287(4) 0.311(5) 0.080 Uiso 1 1 d D
H13 H 0.717(5) 0.175(6) 0.002(3) 0.080 Uiso 1 1 d D
H14 H 0.759(4) 0.179(6) 0.103(3) 0.080 Uiso 1 1 d D
H16 H 0.583(6) 0.369(5) 0.0244(19) 0.080 Uiso 1 1 d D
H17 H 0.555(6) 0.445(4) 0.118(4) 0.080 Uiso 1 1 d D
H18 H 0.247(5) 0.817(5) 0.167(4) 0.080 Uiso 1 1 d D
H19 H 0.120(3) 0.782(4) 0.098(4) 0.080 Uiso 1 1 d D
H21 H 0.633(5) 0.581(5) 0.368(4) 0.080 Uiso 1 1 d D
H20 H 0.766(2) 0.595(5) 0.417(5) 0.080 Uiso 1 1 d D
H23 H 0.394(6) 0.328(3) 0.467(4) 0.080 Uiso 1 1 d D
H22 H 0.458(5) 0.271(5) 0.384(4) 0.080 Uiso 1 1 d D

loop_
_atom_site_aniso_label
_atom_site_aniso_U_11
_atom_site_aniso_U_22
_atom_site_aniso_U_33
_atom_site_aniso_U_23
_atom_site_aniso_U_13
_atom_site_aniso_U_12
Dy1 0.01565(8) 0.01899(8) 0.01176(8) 0.00443(5) 0.00319(5) 0.01032(6)
O8 0.0159(11) 0.0241(12) 0.0178(11) 0.0058(10) 0.0016(9) 0.0116(9)
O4 0.0211(11) 0.0235(11) 0.0169(11) 0.0065(9) 0.0038(9) 0.0130(9)
O1 0.0184(11) 0.0215(11) 0.0146(11) 0.0059(9) 0.0028(9) 0.0121(9)
O11 0.0254(13) 0.0299(14) 0.0306(14) 0.0158(11) 0.0033(11) 0.0098(11)
O10 0.0253(12) 0.0238(12) 0.0187(12) 0.0085(10) 0.0077(10) 0.0122(10)
O9 0.0218(12) 0.0413(14) 0.0197(12) 0.0133(11) 0.0075(10) 0.0190(11)
O5 0.0251(12) 0.0230(11) 0.0139(11) 0.0030(9) 0.0023(9) 0.0150(10)
O7 0.0239(13) 0.0244(13) 0.0515(17) 0.0178(12) 0.0193(12) 0.0158(11)
O2 0.0227(12) 0.0251(12) 0.0178(11) 0.0043(9) 0.0050(9) 0.0147(10)
C7 0.0160(14) 0.0148(14) 0.0176(15) 0.0059(12) 0.0057(12) 0.0066(12)
C1 0.0135(14) 0.0158(14) 0.0188(15) 0.0055(12) 0.0027(12) 0.0051(12)
C6 0.0145(14) 0.0179(15) 0.0166(15) 0.0060(12) 0.0017(12) 0.0073(12)
C4 0.0202(16) 0.0253(17) 0.0274(18) 0.0098(14) 0.0093(14) 0.0152(14)
C2 0.0189(15) 0.0205(15) 0.0183(16) 0.0066(13) 0.0038(12) 0.0081(13)
C5 0.0184(15) 0.0164(15) 0.0178(15) 0.0048(12) 0.0052(12) 0.0070(12)
C3 0.0210(16) 0.0299(18) 0.0214(17) 0.0111(14) 0.0011(13) 0.0139(14)
O3 0.0272(13) 0.0334(14) 0.0159(11) 0.0046(10) 0.0018(10) 0.0200(11)
N2 0.0168(13) 0.0189(13) 0.0174(13) 0.0047(11) 0.0037(10) 0.0078(11)
N1 0.0163(13) 0.0190(13) 0.0209(14) 0.0063(11) 0.0043(11) 0.0074(11)
C8 0.0134(14) 0.0159(14) 0.0180(15) 0.0042(12) 0.0035(12) 0.0039(12)
N6 0.0161(13) 0.0180(13) 0.0195(14) 0.0054(11) 0.0044(11) 0.0078(11)
N3 0.0192(14) 0.0267(15) 0.0205(14) 0.0072(12) 0.0041(11) 0.0149(12)
N5 0.0171(13) 0.0235(14) 0.0158(13) 0.0054(11) 0.0036(10) 0.0096(11)
N4 0.0199(14) 0.0228(14) 0.0182(14) 0.0058(11) 0.0030(11) 0.0100(11)
C15 0.0139(14) 0.0153(14) 0.0143(15) 0.0025(12) 0.0038(11) 0.0040(12)
C14 0.0183(15) 0.0138(14) 0.0170(15) 0.0055(12) 0.0035(12) 0.0060(12)
C9 0.0134(14) 0.0143(14) 0.0178(15) 0.0054(12) 0.0012(12) 0.0030(12)
C13 0.0166(15) 0.0163(15) 0.0153(15) 0.0046(12) 0.0020(12) 0.0007(12)
C10 0.0182(15) 0.0175(15) 0.0210(16) 0.0038(13) 0.0027(13) 0.0069(13)
C12 0.0214(16) 0.0244(17) 0.0186(16) 0.0096(13) -0.0028(13) 0.0061(13)
C11 0.0196(16) 0.0249(17) 0.0259(18) 0.0096(14) -0.0010(13) 0.0120(14)
O6 0.0319(14) 0.0320(13) 0.0198(12) 0.0019(11) 0.0028(10) 0.0231(11)
N8 0.0197(13) 0.0187(13) 0.0143(13) 0.0055(11) 0.0018(10) 0.0046(11)
N7 0.0218(14) 0.0193(13) 0.0184(14) 0.0067(11) 0.0038(11) 0.0061(11)
C16 0.0193(15) 0.0166(15) 0.0176(15) 0.0070(12) 0.0043(12) 0.0039(12)
N9 0.0194(14) 0.0232(14) 0.0218(14) 0.0100(12) 0.0064(11) 0.0066(11)
N12 0.0284(15) 0.0217(14) 0.0136(13) 0.0064(11) 0.0054(11) 0.0101(12)
N10 0.0273(15) 0.0225(14) 0.0203(14) 0.0061(12) 0.0079(12) 0.0099(12)
N11 0.0305(16) 0.0248(15) 0.0189(14) 0.0084(12) 0.0093(12) 0.0100(12)
O12 0.0237(13) 0.0297(14) 0.0333(15) 0.0051(11) -0.0027(11) 0.0107(11)
O13 0.060(2) 0.074(2) 0.044(2) 0.0306(18) 0.0200(16) 0.0359(19)

loop_
_atom_type_symbol
_atom_type_description
_atom_type_scat_dispersion_real
_atom_type_scat_dispersion_imag
_atom_type_scat_source
C C 0.0033 0.0016 'International Tables Vol C Tables 4.2.6.8 and 6.1.1.4'
H H 0.0000 0.0000 'International Tables Vol C Tables 4.2.6.8 and 6.1.1.4'
N N 0.0061 0.0033 'International Tables Vol C Tables 4.2.6.8 and 6.1.1.4'
O O 0.0106 0.0060 'International Tables Vol C Tables 4.2.6.8 and 6.1.1.4'
Dy Dy -0.1892 4.4098 'International Tables Vol C Tables 4.2.6.8 and 6.1.1.4'

loop_
_geom_angle_atom_site_label_1
_geom_angle_atom_site_label_2
_geom_angle_atom_site_label_3
_geom_angle
_geom_angle_site_symmetry_1
_geom_angle_site_symmetry_3
O5 Dy1 O4 105.61(8) . .
O5 Dy1 O9 80.08(8) . .
O4 Dy1 O9 72.96(8) . .
O5 Dy1 O7 94.22(9) . .
O4 Dy1 O7 68.86(8) . .
O9 Dy1 O7 138.21(9) . .
O5 Dy1 O10 85.51(8) . .
O4 Dy1 O10 144.01(8) . .
O9 Dy1 O10 75.58(8) . .
O7 Dy1 O10 145.73(8) . .
O5 Dy1 O8 160.52(8) . .
O4 Dy1 O8 74.87(8) . .
O9 Dy1 O8 81.56(8) . .
O7 Dy1 O8 103.81(9) . .
O10 Dy1 O8 83.69(8) . .
O5 Dy1 O1 124.93(7) . .
O4 Dy1 O1 118.17(7) . .
O9 Dy1 O1 141.92(8) . .
O7 Dy1 O1 73.88(8) . .
O10 Dy1 O1 78.30(8) . .
O8 Dy1 O1 68.38(7) . .
O5 Dy1 O2 71.93(7) . .
O4 Dy1 O2 141.56(8) . .
O9 Dy1 O2 140.05(8) . .
O7 Dy1 O2 73.04(8) . .
O10 Dy1 O2 74.36(8) . .
O8 Dy1 O2 120.16(7) . .
O1 Dy1 O2 53.06(7) . .
O5 Dy1 C7 98.58(8) . .
O4 Dy1 C7 134.27(8) . .
O9 Dy1 C7 150.51(9) . .
O7 Dy1 C7 71.20(8) . .
O10 Dy1 C7 74.95(8) . .
O8 Dy1 C7 94.21(8) . .
O1 Dy1 C7 26.40(8) . .
O2 Dy1 C7 26.67(8) . .
Dy1 O8 H9 118(4) . .
Dy1 O8 H10 121(4) . .
H9 O8 H10 111(3) . .
C15 O4 Dy1 150.6(2) . .
C7 O1 Dy1 94.09(17) . .
H18 O11 H19 113(3) . .
Dy1 O10 H16 109(4) . .
Dy1 O10 H17 117(4) . .
H16 O10 H17 114(3) . .
Dy1 O9 H13 128(4) . .
Dy1 O9 H14 122(4) . .
H13 O9 H14 110(3) . .
C15 O5 Dy1 143.3(2) 2_655 .
Dy1 O7 H5 126(4) . .
Dy1 O7 H8 122(4) . .
H5 O7 H8 111(3) . .
C7 O2 Dy1 92.70(18) . .
O1 C7 O2 120.1(3) . .
O1 C7 C1 120.7(3) . .
O2 C7 C1 119.2(3) . .
O1 C7 Dy1 59.51(15) . .
O2 C7 Dy1 60.63(15) . .
C1 C7 Dy1 179.2(2) . .
C6 C1 C2 119.1(3) . .
C6 C1 C7 121.1(3) . .
C2 C1 C7 119.8(3) . .
C1 C6 C5 121.0(3) . .
C1 C6 H3 119.5 . .
C5 C6 H3 119.5 . .
C3 C4 C5 120.3(3) . .
C3 C4 H7 119.8 . .
C5 C4 H7 119.8 . .
O3 C2 C3 118.4(3) . .
O3 C2 C1 121.8(3) . .
C3 C2 C1 119.7(3) . .
C6 C5 C4 119.2(3) . .
C6 C5 N1 114.9(3) . .
C4 C5 N1 125.9(3) . .
C4 C3 C2 120.6(3) . .
C4 C3 H6 119.7 . .
C2 C3 H6 119.7 . .
C2 O3 H2 109(4) . .
N1 N2 C8 112.8(3) . .
N2 N1 C5 115.8(3) . .
N6 C8 N3 111.8(3) . .
N6 C8 N2 127.5(3) . .
N3 C8 N2 120.6(3) . .
C8 N6 N5 104.9(2) . .
C8 N3 N4 104.8(3) . .
C8 N3 H1 127.6 . .
N4 N3 H1 127.6 . .
N4 N5 N6 109.5(2) . .
N5 N4 N3 109.0(2) . .
O4 C15 O5 123.9(3) . 2_655
O4 C15 C9 118.8(3) . .
O5 C15 C9 117.3(3) 2_655 .
C9 C14 C13 121.8(3) . .
C9 C14 H15 119.1 . .
C13 C14 H15 119.1 . .
C14 C9 C10 119.2(3) . .
C14 C9 C15 118.8(3) . .
C10 C9 C15 122.0(3) . .
C14 C13 C12 118.5(3) . .
C14 C13 N7 125.8(3) . .
C12 C13 N7 115.8(3) . .
O6 C10 C11 118.0(3) . .
O6 C10 C9 123.0(3) . .
C11 C10 C9 119.0(3) . .
C11 C12 C13 120.8(3) . .
C11 C12 H11 119.6 . .
C13 C12 H11 119.6 . .
C12 C11 C10 120.7(3) . .
C12 C11 H12 119.7 . .
C10 C11 H12 119.7 . .
C10 O6 H4 110(4) . .
N7 N8 C16 112.7(3) . .
N8 N7 C13 115.4(3) . .
N12 C16 N9 111.9(3) . .
N12 C16 N8 127.9(3) . .
N9 C16 N8 120.2(3) . .
C16 N9 N10 104.5(3) . .
C16 N12 N11 104.6(3) . .
N11 N10 N9 109.2(3) . .
N10 N11 N12 109.7(3) . .
H21 O12 H20 110(3) . .
H23 O13 H22 106(3) . .

loop_
_geom_bond_atom_site_label_1
_geom_bond_atom_site_label_2
_geom_bond_distance
_geom_bond_site_symmetry_2
Dy1 O5 2.310(2) .
Dy1 O4 2.327(2) .
Dy1 O9 2.357(2) .
Dy1 O7 2.357(2) .
Dy1 O10 2.367(2) .
Dy1 O8 2.371(2) .
Dy1 O1 2.448(2) .
Dy1 O2 2.473(2) .
Dy1 C7 2.834(3) .
O8 H9 0.799(19) .
O8 H10 0.808(19) .
O4 C15 1.244(4) .
O1 C7 1.263(4) .
O11 H18 0.797(19) .
O11 H19 0.797(19) .
O10 H16 0.795(19) .
O10 H17 0.798(19) .
O9 H13 0.810(19) .
O9 H14 0.797(19) .
O5 C15 1.273(4) 2_655
O7 H5 0.799(19) .
O7 H8 0.798(19) .
O2 C7 1.273(4) .
C7 C1 1.485(4) .
C1 C6 1.387(4) .
C1 C2 1.407(4) .
C6 C5 1.392(4) .
C6 H3 0.9500 .
C4 C3 1.370(5) .
C4 C5 1.402(5) .
C4 H7 0.9500 .
C2 O3 1.349(4) .
C2 C3 1.394(4) .
C5 N1 1.408(4) .
C3 H6 0.9500 .
O3 H2 0.80(2) .
N2 N1 1.262(4) .
N2 C8 1.409(4) .
C8 N6 1.331(4) .
C8 N3 1.330(4) .
N6 N5 1.333(4) .
N3 N4 1.343(4) .
N3 H1 0.8800 .
N5 N4 1.321(4) .
C15 O5 1.273(4) 2_655
C15 C9 1.495(4) .
C14 C9 1.383(4) .
C14 C13 1.392(4) .
C14 H15 0.9500 .
C9 C10 1.415(4) .
C13 C12 1.404(4) .
C13 N7 1.408(4) .
C10 O6 1.338(4) .
C10 C11 1.402(5) .
C12 C11 1.374(5) .
C12 H11 0.9500 .
C11 H12 0.9500 .
O6 H4 0.79(2) .
N8 N7 1.267(4) .
N8 C16 1.405(4) .
C16 N12 1.331(4) .
C16 N9 1.335(4) .
N9 N10 1.339(4) .
N12 N11 1.334(4) .
N10 N11 1.318(4) .
O12 H21 0.804(19) .
O12 H20 0.815(19) .
O13 H23 0.852(19) .
O13 H22 0.838(19) .
